data_2214607
loop_
_publ_author_name
'Butcher, Ray J.'
'Jasinski, Jerry P.'
'Narayana, B.'
'Swamy, M. T.'
'Yathirajan, H. S.'

_publ_contact_author_address
;
Department of Chemistry
Keene State College
229 Main Street
Keene, New Hampshire 03435-2001
USA
;
_publ_contact_author_email jjasinski@keene.edu
_publ_contact_author_fax '603 358-2987'
_publ_contact_author_name 'Jasinski, Jerry P.'
_publ_contact_author_phone '603 358-2563'
_publ_section_title
;
 1-(4-{[8-(Trifluoromethyl)quinolin-4-yl]amino}phenyl)ethanone
;
_journal_coeditor_code CV2279
_journal_date_accepted 2007-07-20
_journal_date_recd_electronic 2007-07-13
_journal_issue 8
_journal_name_full 'Acta Crystallographica Section E'
_journal_page_first o3604
_journal_page_last o3604
_journal_paper_category QO
_journal_paper_doi 10.1107/S1600536807035544
_journal_volume 63
_journal_year 2007
_chemical_formula_iupac 'C18 H13 F3 N2 O'
_chemical_formula_moiety 'C18 H13 F3 N2 O'
_chemical_formula_sum 'C18 H13 F3 N2 O'
_chemical_formula_weight 330.30
_chemical_name_systematic
;
1-(4-{[8-(Trifluoromethyl)quinolin-4-yl]amino}phenyl)ethanone
;
_space_group_IT_number 33
_symmetry_cell_setting orthorhombic
_symmetry_space_group_name_Hall 'P 2c -2n'
_symmetry_space_group_name_H-M 'P n a 21'
_atom_sites_solution_hydrogens geom
_atom_sites_solution_primary direct
_atom_sites_solution_secondary difmap
_audit_creation_method SHELXL-97
_cell_angle_alpha 90.00
_cell_angle_beta 90.00
_cell_angle_gamma 90.00
_cell_formula_units_Z 4
_cell_length_a 24.4690(6)
_cell_length_b 4.5342(2)
_cell_length_c 13.5408(3)
_cell_measurement_reflns_used 5931
_cell_measurement_temperature 203
_cell_measurement_theta_max 32.4557
_cell_measurement_theta_min 4.7294
_cell_volume 1502.32(8)
_computing_cell_refinement <i>CrysAlisPro</i>
_computing_data_collection '<i>CrysAlisPro</i> (Oxford Diffraction, 2007)'
_computing_data_reduction <i>CrysAlisPro</i>
_computing_molecular_graphics '<i>ORTEP-3</i> (Farrugia, 1997)'
_computing_publication_material '<i>WinGX</i> (Farrugia, 1999)'
_computing_structure_refinement 'SHELXL97 (Sheldrick, 1997)'
_computing_structure_solution 'SHELXS97 (Sheldrick, 1997)'
_diffrn_ambient_temperature 203
_diffrn_detector_area_resol_mean 10.5081
_diffrn_measured_fraction_theta_full 0.944
_diffrn_measured_fraction_theta_max 0.996
_diffrn_measurement_device_type 'Oxford Diffraction Gemini R'
_diffrn_measurement_method '\f and \w scans'
_diffrn_radiation_monochromator graphite
_diffrn_radiation_source 'fine-focus sealed tube'
_diffrn_radiation_type CuK\a
_diffrn_radiation_wavelength 1.54178
_diffrn_reflns_av_R_equivalents 0.0168
_diffrn_reflns_av_sigmaI/netI 0.0119
_diffrn_reflns_limit_h_max 23
_diffrn_reflns_limit_h_min -31
_diffrn_reflns_limit_k_max 5
_diffrn_reflns_limit_k_min -5
_diffrn_reflns_limit_l_max 17
_diffrn_reflns_limit_l_min -17
_diffrn_reflns_number 8038
_diffrn_reflns_theta_full 25.00
_diffrn_reflns_theta_max 87.78
_diffrn_reflns_theta_min 10.33
_diffrn_standards_decay_% 0
_diffrn_standards_interval_count 50
_diffrn_standards_number 2
_exptl_absorpt_coefficient_mu 1.004
_exptl_absorpt_correction_T_max 1.00000
_exptl_absorpt_correction_T_min 0.90901
_exptl_absorpt_correction_type multi-scan
_exptl_absorpt_process_details
;
(CrysAlis RED; Oxford Diffraction, 2007)
;
_exptl_crystal_colour 'pale yellow'
_exptl_crystal_density_diffrn 1.460
_exptl_crystal_density_method 'not measured'
_exptl_crystal_description chunk
_exptl_crystal_F_000 680
_exptl_crystal_size_max 0.46
_exptl_crystal_size_mid 0.37
_exptl_crystal_size_min 0.25
_refine_diff_density_max 0.157
_refine_diff_density_min -0.144
_refine_ls_extinction_method none
_refine_ls_goodness_of_fit_ref 1.180
_refine_ls_hydrogen_treatment constr
_refine_ls_matrix_type full
_refine_ls_number_parameters 218
_refine_ls_number_reflns 1777
_refine_ls_number_restraints 0
_refine_ls_restrained_S_all 1.180
_refine_ls_R_factor_all 0.0313
_refine_ls_R_factor_gt 0.0286
_refine_ls_shift/su_max 0.010
_refine_ls_shift/su_mean 0.001
_refine_ls_structure_factor_coef Fsqd
_refine_ls_weighting_details 'calc w=1/[\s^2^(Fo^2^)+(0.0428P)^2^+0.1154P] where P=(Fo^2^+2Fc^2^)/3'
_refine_ls_weighting_scheme calc
_refine_ls_wR_factor_gt 0.0742
_refine_ls_wR_factor_ref 0.0758
_reflns_number_gt 1657
_reflns_number_total 1777
_reflns_threshold_expression I>2\s(I)
_cod_data_source_file cv2279.cif
_cod_data_source_block I
_cod_depositor_comments
;
The following automatic conversions were performed:
'_symmetry_cell_setting' value 'Orthorhombic' changed to 'orthorhombic'
according to '/home/saulius/struct/CIF-dictionaries/cif_core.dic'
dictionary named 'cif_core.dic' version 2.4.1 from 2010-06-29.

Automatic conversion script
Id: cif_fix_enum 1527 2010-12-29 10:47:43Z saulius 

The following automatic conversions were performed:

'_symmetry_cell_setting' value 'Orthorhombic' changed to
'orthorhombic' according to
/home/saulius/struct/CIF-dictionaries/cif_core.dic dictionary named
'cif_core.dic' version 2.4.1 from 2010-06-29.

Automatic conversion script
Id: cif_fix_values 1715 2011-07-08 13:25:40Z adriana 
;
_cod_database_code 2214607
_cod_database_fobs_code 2214607

loop_
_symmetry_equiv_pos_as_xyz
'x, y, z'
'-x, -y, z+1/2'
'x+1/2, -y+1/2, z'
'-x+1/2, y+1/2, z+1/2'

loop_
_atom_site_type_symbol
_atom_site_label
_atom_site_fract_x
_atom_site_fract_y
_atom_site_fract_z
_atom_site_U_iso_or_equiv
_atom_site_adp_type
_atom_site_calc_flag
_atom_site_refinement_flags
_atom_site_occupancy
F F1 0.12637(5) 0.0249(3) 0.31930(11) 0.0505(3) Uani d . 1
F F2 0.13325(5) -0.3655(3) 0.23050(13) 0.0542(4) Uani d . 1
F F3 0.14003(5) 0.0597(3) 0.16310(11) 0.0522(4) Uani d . 1
O O1 -0.30621(6) -0.7599(4) 0.62756(11) 0.0519(4) Uani d . 1
N N1 0.03926(6) -0.4026(4) 0.35402(12) 0.0316(3) Uani d . 1
N N2 -0.13031(6) -0.4360(4) 0.29863(11) 0.0368(4) Uani d . 1
H H2B -0.1408 -0.3692 0.2414 0.044 Uiso calc R 1
C C1 0.00518(8) -0.5549(5) 0.40932(15) 0.0331(4) Uani d . 1
H H1A 0.0203 -0.6616 0.4622 0.040 Uiso calc R 1
C C2 -0.05134(8) -0.5721(4) 0.39652(14) 0.0321(4) Uani d . 1
H H2A -0.0727 -0.6860 0.4398 0.038 Uiso calc R 1
C C3 -0.07551(7) -0.4197(4) 0.31947(13) 0.0284(4) Uani d . 1
C C4 -0.04056(7) -0.2480(4) 0.25738(12) 0.0259(3) Uani d . 1
C C5 -0.06027(8) -0.0777(4) 0.17722(14) 0.0323(4) Uani d . 1
H H5A -0.0980 -0.0719 0.1643 0.039 Uiso calc R 1
C C6 -0.02561(9) 0.0770(5) 0.11878(15) 0.0375(5) Uani d . 1
H H6A -0.0395 0.1882 0.0658 0.045 Uiso calc R 1
C C7 0.03120(8) 0.0723(5) 0.13691(15) 0.0356(4) Uani d . 1
H H7A 0.0549 0.1796 0.0958 0.043 Uiso calc R 1
C C8 0.05185(8) -0.0878(4) 0.21401(14) 0.0306(4) Uani d . 1
C C9 0.01659(7) -0.2505(4) 0.27749(13) 0.0266(3) Uani d . 1
C C10 0.11244(8) -0.0927(4) 0.23199(18) 0.0373(4) Uani d . 1
C C11 -0.17126(7) -0.5504(5) 0.36096(13) 0.0316(4) Uani d . 1
C C12 -0.21175(7) -0.7282(5) 0.32065(14) 0.0357(4) Uani d . 1
H H12A -0.2103 -0.7796 0.2535 0.043 Uiso calc R 1
C C13 -0.25430(8) -0.8302(5) 0.37915(14) 0.0348(4) Uani d . 1
H H13A -0.2815 -0.9505 0.3514 0.042 Uiso calc R 1
C C14 -0.25686(7) -0.7552(5) 0.47883(15) 0.0314(4) Uani d . 1
C C15 -0.21584(7) -0.5776(5) 0.51915(13) 0.0363(4) Uani d . 1
H H15A -0.2171 -0.5275 0.5865 0.044 Uiso calc R 1
C C16 -0.17363(8) -0.4753(5) 0.46115(14) 0.0371(5) Uani d . 1
H H16A -0.1464 -0.3549 0.4889 0.045 Uiso calc R 1
C C17 -0.30242(7) -0.8529(5) 0.54293(15) 0.0367(4) Uani d . 1
C C18 -0.34396(9) -1.0632(6) 0.50333(19) 0.0498(6) Uani d . 1
H H18A -0.3709 -1.1050 0.5540 0.075 Uiso calc R 1
H H18B -0.3261 -1.2450 0.4838 0.075 Uiso calc R 1
H H18C -0.3619 -0.9762 0.4465 0.075 Uiso calc R 1

loop_
_atom_site_aniso_label
_atom_site_aniso_U_11
_atom_site_aniso_U_22
_atom_site_aniso_U_33
_atom_site_aniso_U_12
_atom_site_aniso_U_13
_atom_site_aniso_U_23
F1 0.0364(6) 0.0521(8) 0.0630(8) -0.0090(6) -0.0096(6) -0.0003(7)
F2 0.0363(6) 0.0363(6) 0.0902(10) 0.0073(5) 0.0131(7) 0.0046(8)
F3 0.0365(6) 0.0493(7) 0.0707(9) -0.0057(6) 0.0151(6) 0.0126(7)
O1 0.0369(7) 0.0842(13) 0.0346(7) -0.0088(8) 0.0094(6) 0.0041(8)
N1 0.0266(7) 0.0337(8) 0.0346(8) -0.0006(7) -0.0037(6) 0.0004(7)
N2 0.0250(7) 0.0607(12) 0.0246(8) -0.0036(7) -0.0007(6) 0.0070(8)
C1 0.0324(8) 0.0370(11) 0.0301(8) 0.0016(8) -0.0053(8) 0.0037(8)
C2 0.0318(8) 0.0368(10) 0.0276(8) -0.0053(8) 0.0001(7) 0.0035(8)
C3 0.0258(8) 0.0363(10) 0.0232(7) -0.0007(7) -0.0005(7) -0.0040(8)
C4 0.0274(7) 0.0279(8) 0.0223(7) 0.0012(7) 0.0000(6) -0.0042(7)
C5 0.0296(8) 0.0367(10) 0.0305(9) 0.0037(8) -0.0017(7) 0.0007(8)
C6 0.0414(10) 0.0376(11) 0.0334(9) 0.0051(9) 0.0007(8) 0.0077(9)
C7 0.0377(9) 0.0329(10) 0.0363(10) -0.0010(8) 0.0079(8) 0.0048(8)
C8 0.0302(8) 0.0265(9) 0.0353(9) -0.0006(7) 0.0043(7) -0.0042(8)
C9 0.0280(7) 0.0249(8) 0.0269(8) 0.0007(7) 0.0014(7) -0.0044(7)
C10 0.0299(9) 0.0296(9) 0.0524(12) -0.0012(8) 0.0052(9) 0.0014(10)
C11 0.0226(8) 0.0461(11) 0.0259(8) -0.0003(8) 0.0007(7) 0.0017(8)
C12 0.0301(8) 0.0528(12) 0.0243(8) -0.0030(9) 0.0002(7) -0.0027(8)
C13 0.0286(8) 0.0432(11) 0.0326(9) -0.0044(8) -0.0027(7) -0.0018(8)
C14 0.0235(7) 0.0407(10) 0.0299(8) 0.0020(8) 0.0010(7) 0.0044(8)
C15 0.0292(9) 0.0555(13) 0.0241(8) -0.0024(9) 0.0008(7) -0.0027(8)
C16 0.0284(9) 0.0527(13) 0.0303(10) -0.0077(9) -0.0006(7) -0.0050(9)
C17 0.0272(8) 0.0476(11) 0.0352(10) 0.0037(8) 0.0010(8) 0.0107(9)
C18 0.0384(10) 0.0592(15) 0.0518(13) -0.0143(11) 0.0038(10) 0.0103(11)

loop_
_atom_type_symbol
_atom_type_description
_atom_type_scat_dispersion_real
_atom_type_scat_dispersion_imag
_atom_type_scat_source
C C 0.0181 0.0091 'International Tables Vol C Tables 4.2.6.8 and 6.1.1.4'
H H 0.0000 0.0000 'International Tables Vol C Tables 4.2.6.8 and 6.1.1.4'
N N 0.0311 0.0180 'International Tables Vol C Tables 4.2.6.8 and 6.1.1.4'
O O 0.0492 0.0322 'International Tables Vol C Tables 4.2.6.8 and 6.1.1.4'
F F 0.0727 0.0534 'International Tables Vol C Tables 4.2.6.8 and 6.1.1.4'

loop_
_geom_angle_atom_site_label_1
_geom_angle_atom_site_label_2
_geom_angle_atom_site_label_3
_geom_angle
C1 N1 C9 116.11(15)
C3 N2 C11 126.27(15)
C3 N2 H2B 116.9
C11 N2 H2B 116.9
N1 C1 C2 125.90(18)
N1 C1 H1A 117.0
C2 C1 H1A 117.0
C3 C2 C1 119.27(17)
C3 C2 H2A 120.4
C1 C2 H2A 120.4
N2 C3 C2 123.06(17)
N2 C3 C4 119.53(16)
C2 C3 C4 117.36(16)
C5 C4 C9 119.01(15)
C5 C4 C3 122.93(15)
C9 C4 C3 118.06(15)
C6 C5 C4 121.08(17)
C6 C5 H5A 119.5
C4 C5 H5A 119.5
C5 C6 C7 120.45(19)
C5 C6 H6A 119.8
C7 C6 H6A 119.8
C8 C7 C6 120.29(18)
C8 C7 H7A 119.9
C6 C7 H7A 119.9
C7 C8 C9 120.77(17)
C7 C8 C10 119.72(17)
C9 C8 C10 119.51(18)
N1 C9 C4 123.29(16)
N1 C9 C8 118.32(16)
C4 C9 C8 118.38(16)
F2 C10 F1 106.50(18)
F2 C10 F3 105.89(16)
F1 C10 F3 106.28(15)
F2 C10 C8 112.74(16)
F1 C10 C8 112.83(17)
F3 C10 C8 112.08(18)
C12 C11 C16 119.50(18)
C12 C11 N2 119.05(16)
C16 C11 N2 121.36(18)
C13 C12 C11 120.28(17)
C13 C12 H12A 119.9
C11 C12 H12A 119.9
C12 C13 C14 120.37(19)
C12 C13 H13A 119.8
C14 C13 H13A 119.8
C13 C14 C15 119.11(18)
C13 C14 C17 121.93(18)
C15 C14 C17 118.95(18)
C16 C15 C14 120.64(17)
C16 C15 H15A 119.7
C14 C15 H15A 119.7
C15 C16 C11 120.10(18)
C15 C16 H16A 120.0
C11 C16 H16A 120.0
O1 C17 C14 120.18(19)
O1 C17 C18 120.28(19)
C14 C17 C18 119.54(19)
C17 C18 H18A 109.5
C17 C18 H18B 109.5
H18A C18 H18B 109.5
C17 C18 H18C 109.5
H18A C18 H18C 109.5
H18B C18 H18C 109.5

loop_
_geom_bond_atom_site_label_1
_geom_bond_atom_site_label_2
_geom_bond_distance
F1 C10 1.341(3)
F2 C10 1.338(2)
F3 C10 1.343(2)
O1 C17 1.225(3)
N1 C1 1.316(3)
N1 C9 1.363(2)
N2 C3 1.372(2)
N2 C11 1.409(2)
N2 H2B 0.8700
C1 C2 1.396(3)
C1 H1A 0.9400
C2 C3 1.384(3)
C2 H2A 0.9400
C3 C4 1.430(2)
C4 C5 1.417(3)
C4 C9 1.425(2)
C5 C6 1.356(3)
C5 H5A 0.9400
C6 C7 1.412(3)
C6 H6A 0.9400
C7 C8 1.368(3)
C7 H7A 0.9400
C8 C9 1.424(3)
C8 C10 1.502(3)
C11 C12 1.389(3)
C11 C16 1.400(3)
C12 C13 1.388(3)
C12 H12A 0.9400
C13 C14 1.393(3)
C13 H13A 0.9400
C14 C15 1.398(3)
C14 C17 1.480(3)
C15 C16 1.378(3)
C15 H15A 0.9400
C16 H16A 0.9400
C17 C18 1.493(3)
C18 H18A 0.9700
C18 H18B 0.9700
C18 H18C 0.9700

loop_
_geom_hbond_atom_site_label_D
_geom_hbond_atom_site_label_H
_geom_hbond_atom_site_label_A
_geom_hbond_site_symmetry_A
_geom_hbond_distance_DH
_geom_hbond_distance_HA
_geom_hbond_distance_DA
_geom_hbond_angle_DHA
N2 H2B O1 4_454 0.87 2.08 2.901(2) 158.2
C5 H5A O1 4_454 0.94 2.54 3.436(2) 158.8

loop_
_geom_torsion_atom_site_label_1
_geom_torsion_atom_site_label_2
_geom_torsion_atom_site_label_3
_geom_torsion_atom_site_label_4
_geom_torsion
C9 N1 C1 C2 -0.3(3)
N1 C1 C2 C3 0.2(3)
C11 N2 C3 C2 14.5(3)
C11 N2 C3 C4 -168.10(19)
C1 C2 C3 N2 176.70(19)
C1 C2 C3 C4 -0.8(3)
N2 C3 C4 C5 3.6(3)
C2 C3 C4 C5 -178.81(18)
N2 C3 C4 C9 -176.21(17)
C2 C3 C4 C9 1.4(2)
C9 C4 C5 C6 1.3(3)
C3 C4 C5 C6 -178.56(19)
C4 C5 C6 C7 -0.2(3)
C5 C6 C7 C8 -0.3(3)
C6 C7 C8 C9 -0.4(3)
C6 C7 C8 C10 179.56(19)
C1 N1 C9 C4 0.9(3)
C1 N1 C9 C8 -178.53(18)
C5 C4 C9 N1 178.66(18)
C3 C4 C9 N1 -1.5(2)
C5 C4 C9 C8 -1.9(2)
C3 C4 C9 C8 177.96(17)
C7 C8 C9 N1 -179.05(18)
C10 C8 C9 N1 1.0(3)
C7 C8 C9 C4 1.5(3)
C10 C8 C9 C4 -178.49(16)
C7 C8 C10 F2 -122.3(2)
C9 C8 C10 F2 57.6(3)
C7 C8 C10 F1 117.0(2)
C9 C8 C10 F1 -63.1(2)
C7 C8 C10 F3 -2.9(3)
C9 C8 C10 F3 177.01(16)
C3 N2 C11 C12 -137.8(2)
C3 N2 C11 C16 45.8(3)
C16 C11 C12 C13 0.1(3)
N2 C11 C12 C13 -176.3(2)
C11 C12 C13 C14 0.0(3)
C12 C13 C14 C15 -0.4(3)
C12 C13 C14 C17 178.27(19)
C13 C14 C15 C16 0.6(3)
C17 C14 C15 C16 -178.1(2)
C14 C15 C16 C11 -0.4(3)
C12 C11 C16 C15 0.1(3)
N2 C11 C16 C15 176.5(2)
C13 C14 C17 O1 -172.9(2)
C15 C14 C17 O1 5.8(3)
C13 C14 C17 C18 6.5(3)
C15 C14 C17 C18 -174.8(2)

loop_
_cod_related_entry_id
_cod_related_entry_database
_cod_related_entry_code
1 ChemSpider 21123943
